data_7241819
loop_
_publ_author_name
'Butkiewicz, Helena'
'Kosiorek, Sandra'
'Sashuk, Volodymyr'
'Danylyuk, Oksana'

_publ_section_title
;
 Unveiling the structural features of the host--guest complexes of
 carboxylated pillar[5]arene with viologen derivatives
;
_journal_issue 5
_journal_name_full CrystEngComm
_journal_page_first 1075
_journal_page_last 1082
_journal_paper_doi 10.1039/D0CE01579B
_journal_volume 23
_journal_year 2021
_chemical_formula_moiety 'C55 H49 O30, 0.5(C24 H22 N2), 2(C2 H6 0), 3(H2 O)'
_chemical_formula_sum 'C71 H78 N O35'
_chemical_formula_weight 1505.34
_space_group_crystal_system triclinic
_space_group_IT_number 2
_space_group_name_Hall '-P 1'
_space_group_name_H-M_alt 'P -1'
_atom_sites_solution_hydrogens geom
_audit_creation_method SHELXL-2013
_audit_update_record
;
2020-10-23 deposited with the CCDC.	2020-12-09 downloaded from the CCDC.
;
_cell_angle_alpha 89.925(3)
_cell_angle_beta 81.101(3)
_cell_angle_gamma 76.021(3)
_cell_formula_units_Z 2
_cell_length_a 12.9186(5)
_cell_length_b 13.6147(6)
_cell_length_c 21.7390(8)
_cell_measurement_reflns_used 11345
_cell_measurement_temperature 100(2)
_cell_measurement_theta_max 69.6400
_cell_measurement_theta_min 3.3410
_cell_volume 3663.0(3)
_computing_structure_refinement 'SHELXL-2013 (Sheldrick, 2013)'
_diffrn_ambient_temperature 100.00(10)
_diffrn_detector_area_resol_mean 16.2974
_diffrn_measured_fraction_theta_full 0.997
_diffrn_measured_fraction_theta_max 0.986
_diffrn_measurement_device_type 'SuperNova, Dual, Cu at zero, Eos'
_diffrn_measurement_method '\w scans'
_diffrn_radiation_type CuK\a
_diffrn_radiation_wavelength 1.54184
_diffrn_reflns_av_R_equivalents 0.0190
_diffrn_reflns_av_unetI/netI 0.0246
_diffrn_reflns_Laue_measured_fraction_full 0.997
_diffrn_reflns_Laue_measured_fraction_max 0.986
_diffrn_reflns_limit_h_max 13
_diffrn_reflns_limit_h_min -15
_diffrn_reflns_limit_k_max 16
_diffrn_reflns_limit_k_min -16
_diffrn_reflns_limit_l_max 24
_diffrn_reflns_limit_l_min -26
_diffrn_reflns_number 29147
_diffrn_reflns_point_group_measured_fraction_full 0.997
_diffrn_reflns_point_group_measured_fraction_max 0.986
_diffrn_reflns_theta_full 67.684
_diffrn_reflns_theta_max 69.710
_diffrn_reflns_theta_min 3.348
_diffrn_source 'micro-focus sealed X-ray tube'
_exptl_absorpt_coefficient_mu 0.942
_exptl_absorpt_correction_T_max 1.00000
_exptl_absorpt_correction_T_min 0.62261
_exptl_absorpt_correction_type multi-scan
_exptl_absorpt_process_details
;
CrysAlisPro 1.171.38.46 (Rigaku Oxford Diffraction, 2015)
Empirical absorption correction using spherical harmonics,
 implemented in SCALE3 ABSPACK scaling algorithm.
;
_exptl_crystal_colour red
_exptl_crystal_density_diffrn 1.365
_exptl_crystal_description plate
_exptl_crystal_F_000 1582
_exptl_crystal_size_max 0.25
_exptl_crystal_size_mid 0.2
_exptl_crystal_size_min 0.05
_refine_diff_density_max 1.172
_refine_diff_density_min -0.598
_refine_diff_density_rms 0.083
_refine_ls_extinction_method none
_refine_ls_goodness_of_fit_ref 0.993
_refine_ls_hydrogen_treatment constr
_refine_ls_matrix_type full
_refine_ls_number_parameters 1132
_refine_ls_number_reflns 13627
_refine_ls_number_restraints 17
_refine_ls_restrained_S_all 0.994
_refine_ls_R_factor_all 0.1200
_refine_ls_R_factor_gt 0.1055
_refine_ls_shift/su_max 0.000
_refine_ls_shift/su_mean 0.000
_refine_ls_structure_factor_coef Fsqd
_refine_ls_weighting_details 'w=1/[\s^2^(Fo^2^)+(0.1617P)^2^+5.5149P] where P=(Fo^2^+2Fc^2^)/3'
_refine_ls_weighting_scheme calc
_refine_ls_wR_factor_gt 0.2839
_refine_ls_wR_factor_ref 0.2965
_reflns_Friedel_coverage 0.000
_reflns_number_gt 10952
_reflns_number_total 13627
_reflns_threshold_expression 'I > 2\s(I)'
_cod_data_source_file d0ce01579b1.cif
_cod_data_source_block shelx
_cod_depositor_comments 'Adding full bibliography for 7241819--7241822.cif.'
_cod_database_code 7241819
_shelx_space_group_comment
;
The symmetry employed for this shelxl refinement is uniquely defined
by the following loop, which should always be used as a source of
symmetry information in preference to the above space-group names.
They are only intended as comments.
;
_oxdiff_exptl_absorpt_empirical_full_min 0.194
_oxdiff_exptl_absorpt_empirical_full_max 1.997
_oxdiff_exptl_absorpt_empirical_details
;
Empirical correction (ABSPACK) includes:
- Absorption correction using spherical harmonics
- Frame scaling
;
_shelxl_version_number 2013-4

loop_
_space_group_symop_operation_xyz
'x, y, z'
'-x, -y, -z'

loop_
_atom_site_label
_atom_site_type_symbol
_atom_site_fract_x
_atom_site_fract_y
_atom_site_fract_z
_atom_site_U_iso_or_equiv
_atom_site_adp_type
_atom_site_occupancy
_atom_site_site_symmetry_order
_atom_site_calc_flag
_atom_site_refinement_flags_posn
_atom_site_refinement_flags_adp
_atom_site_refinement_flags_occupancy
_atom_site_disorder_assembly
_atom_site_disorder_group
C10D C -0.0655(3) 0.6470(3) 0.3754(3) 0.0697(12) Uani 1 1 d . . . . .
H10K H -0.0971 0.6694 0.4190 0.084 Uiso 0.62(2) 1 calc R U P A 1
H10L H -0.1233 0.6333 0.3541 0.084 Uiso 0.62(2) 1 calc R U P A 1
H10I H -0.0723 0.6875 0.4142 0.084 Uiso 0.38(2) 1 calc R U P A 2
H10J H -0.1349 0.6286 0.3745 0.084 Uiso 0.38(2) 1 calc R U P A 2
O6D O 0.0591(11) 0.6804(7) 0.2982(7) 0.116(5) Uani 0.62(2) 1 d . . P A 1
O5D O -0.0614(7) 0.8144(5) 0.3488(7) 0.085(3) Uani 0.62(2) 1 d . . P A 1
C11D C -0.0227(8) 0.7240(8) 0.3447(6) 0.076(3) Uiso 0.62(2) 1 d . . P A 1
O6DL O 0.0116(17) 0.6666(8) 0.2629(9) 0.100(6) Uani 0.38(2) 1 d . . P A 2
O5DL O -0.0762(12) 0.8039(9) 0.3167(10) 0.086(4) Uani 0.38(2) 1 d . . P A 2
C11L C -0.0391(11) 0.7144(7) 0.3148(9) 0.063(5) Uani 0.38(2) 1 d . . P A 2
C8D C 0.0347(3) 0.1545(3) 0.5196(3) 0.0741(14) Uani 1 1 d . . . . .
H8D1 H 0.0901 0.1674 0.5432 0.089 Uiso 0.44(3) 1 calc R U P B 1
H8D2 H 0.0694 0.1329 0.4763 0.089 Uiso 0.44(3) 1 calc R U P B 1
H8D3 H 0.1026 0.1733 0.5240 0.089 Uiso 0.56(3) 1 calc R U P B 2
H8D4 H 0.0460 0.1152 0.4798 0.089 Uiso 0.56(3) 1 calc R U P B 2
C10E C 0.0858(7) 0.5058(6) 0.1549(5) 0.149(4) Uani 1 1 d D . . . .
H10E H 0.1558 0.5233 0.1419 0.179 Uiso 0.308(6) 1 calc R U P C 1
H10F H 0.0653 0.5246 0.1999 0.179 Uiso 0.308(6) 1 calc R U P C 1
H10G H 0.1487 0.5309 0.1624 0.179 Uiso 0.692(6) 1 calc R U P C 2
H10H H 0.0243 0.5334 0.1884 0.179 Uiso 0.692(6) 1 calc R U P C 2
O3D O -0.1072(7) 0.0938(6) 0.5721(8) 0.059(3) Uani 0.44(3) 1 d . . P B 1
O2D O 0.0610(6) -0.0065(5) 0.5515(9) 0.052(3) Uani 0.44(3) 1 d . . P B 1
C9D C -0.0136(9) 0.0786(7) 0.5483(9) 0.047(3) Uani 0.44(3) 1 d . . P B 1
O3DL O -0.0892(7) 0.1034(6) 0.6077(9) 0.076(4) Uani 0.56(3) 1 d . . P B 2
O2DL O 0.0749(9) 0.0060(7) 0.5833(7) 0.077(3) Uani 0.56(3) 1 d . . P B 2
C9DL C 0.0002(9) 0.0871(8) 0.5781(8) 0.061(3) Uani 0.56(3) 1 d . . P B 2
O3W O -0.4265(11) 0.4235(10) -0.0904(5) 0.150(4) Uani 0.5 1 d . . P . .
C8A C 0.1050(4) -0.0703(4) 0.2110(3) 0.0903(16) Uani 1 1 d . . . . .
H8A1 H 0.0311 -0.0531 0.2352 0.108 Uiso 0.692(6) 1 calc R U P C 1
H8A2 H 0.1562 -0.0910 0.2408 0.108 Uiso 0.692(6) 1 calc R U P C 1
H8A3 H 0.0519 -0.0952 0.1909 0.108 Uiso 0.308(6) 1 calc R U P C 2
H8A4 H 0.0751 -0.0550 0.2556 0.108 Uiso 0.308(6) 1 calc R U P C 2
C6X C 0.3032(14) 0.1732(13) -0.0280(7) 0.129(6) Uani 0.5 1 d . . P D 1
H6X1 H 0.2723 0.2470 -0.0210 0.155 Uiso 0.5 1 calc R U P D 1
H6X2 H 0.3513 0.1502 0.0032 0.155 Uiso 0.5 1 calc R U P D 1
N1X N 0.2150(6) 0.1198(6) -0.0204(3) 0.095(3) Uani 0.5 1 d G . P D 1
C1X C 0.1203(7) 0.1608(5) -0.0439(3) 0.099(4) Uani 0.5 1 d G . P D 1
H1X H 0.1130 0.2219 -0.0657 0.119 Uiso 0.5 1 calc R U P D 1
C2X C 0.0362(5) 0.1123(7) -0.0354(4) 0.105(4) Uani 0.5 1 d G . P D 1
H2X H -0.0285 0.1404 -0.0514 0.127 Uiso 0.5 1 calc R U P D 1
C3X C 0.0469(6) 0.0229(7) -0.0034(3) 0.081(8) Uani 0.5 1 d G . P D 1
C4X C 0.1416(7) -0.0181(5) 0.0201(3) 0.087(3) Uani 0.5 1 d G . P D 1
H4X H 0.1489 -0.0793 0.0420 0.104 Uiso 0.5 1 calc R U P D 1
C5X C 0.2257(5) 0.0303(6) 0.0116(3) 0.072(3) Uani 0.5 1 d G . P D 1
H5X H 0.2904 0.0023 0.0276 0.086 Uiso 0.5 1 calc R U P D 1
C7X C 0.3656(9) 0.1527(8) -0.0909(4) 0.119(5) Uani 0.5 1 d G . P D 1
C8X C 0.3812(11) 0.2315(7) -0.1291(5) 0.191(10) Uani 0.5 1 d G . P D 1
H8X H 0.3470 0.2996 -0.1157 0.229 Uiso 0.5 1 calc R U P D 1
C9X C 0.4467(13) 0.2107(9) -0.1869(5) 0.213(13) Uani 0.5 1 d G . P D 1
H9X H 0.4574 0.2646 -0.2130 0.255 Uiso 0.5 1 calc R U P D 1
C10X C 0.4967(10) 0.1111(10) -0.2065(4) 0.139(6) Uani 0.5 1 d G . P D 1
H10X H 0.5415 0.0968 -0.2460 0.166 Uiso 0.5 1 calc R U P D 1
C11X C 0.4811(8) 0.0322(7) -0.1683(4) 0.132(6) Uani 0.5 1 d G . P D 1
H11X H 0.5152 -0.0359 -0.1817 0.158 Uiso 0.5 1 calc R U P D 1
C12X C 0.4156(9) 0.0531(7) -0.1105(4) 0.138(7) Uani 0.5 1 d G . P D 1
H12X H 0.4049 -0.0008 -0.0844 0.166 Uiso 0.5 1 calc R U P D 1
O5EK O 0.0059(15) 0.5289(12) 0.0796(7) 0.079(5) Uani 0.308(6) 1 d . . P C 1
O6EK O -0.0252(15) 0.6747(8) 0.1292(6) 0.113(6) Uani 0.308(6) 1 d . . P C 1
C11K C 0.0071(15) 0.5806(12) 0.1244(8) 0.069(4) Uani 0.308(6) 1 d . . P C 1
O2WK O 0.1347(9) 0.3941(9) -0.0020(5) 0.072(3) Uani 0.308(6) 1 d . . P C 1
O3AK O 0.1717(15) -0.1572(14) 0.1190(9) 0.134(6) Uiso 0.308(6) 1 d . . P C 1
O2AK O 0.0847(17) -0.2419(15) 0.1830(9) 0.138(6) Uiso 0.308(6) 1 d . . P C 1
C9AK C 0.115(2) -0.157(2) 0.1690(13) 0.119(8) Uiso 0.308(6) 1 d . . P C 1
O4W O -0.0170(17) 0.7708(12) 0.1537(7) 0.203(7) Uani 0.5 1 d . . P E 2
C9A C 0.2071(7) -0.1472(6) 0.2044(4) 0.083(2) Uani 0.692(6) 1 d . . P C 2
O2A O 0.1944(5) -0.2289(4) 0.2312(3) 0.111(2) Uani 0.692(6) 1 d . . P C 2
O3A O 0.2917(6) -0.1327(7) 0.1796(6) 0.181(5) Uani 0.692(6) 1 d . . P C 2
C11E C 0.0561(19) 0.5351(18) 0.0912(7) 0.155(9) Uani 0.692(6) 1 d D . P C 2
O5E O 0.0405(10) 0.4685(8) 0.0481(5) 0.153(4) Uani 0.692(6) 1 d . . P C 2
O6E O 0.0266(9) 0.6265(7) 0.0805(4) 0.186(5) Uani 0.692(6) 1 d . . P C 2
O2W O 0.1946(15) 0.3085(18) -0.0281(9) 0.312(10) Uani 0.692(6) 1 d . . P C 2
C6Y C 0.3666(19) -0.0429(19) 0.0331(11) 0.089(6) Uiso 0.25 1 d . . P F 2
H6Y1 H 0.3897 0.0214 0.0308 0.107 Uiso 0.25 1 calc R U P F 2
H6Y2 H 0.3720 -0.0690 0.0753 0.107 Uiso 0.25 1 calc R U P F 2
C7Y C 0.4383(12) -0.1167(11) -0.0135(5) 0.074(5) Uiso 0.25 1 d G . P F 2
C8Y C 0.4752(11) -0.0894(8) -0.0730(6) 0.072(5) Uiso 0.25 1 d G . P F 2
H8Y H 0.4559 -0.0207 -0.0842 0.087 Uiso 0.25 1 calc R U P F 2
C9Y C 0.5404(11) -0.1626(11) -0.1161(5) 0.060(4) Uiso 0.25 1 d G . P F 2
H9Y H 0.5656 -0.1440 -0.1567 0.072 Uiso 0.25 1 calc R U P F 2
C10Y C 0.5686(12) -0.2632(10) -0.0996(7) 0.069(4) Uiso 0.25 1 d G . P F 2
H10Y H 0.6132 -0.3132 -0.1290 0.083 Uiso 0.25 1 calc R U P F 2
C11Y C 0.5318(16) -0.2905(8) -0.0401(9) 0.160(15) Uiso 0.25 1 d G . P F 2
H11Y H 0.5511 -0.3592 -0.0289 0.192 Uiso 0.25 1 calc R U P F 2
C12Y C 0.4666(15) -0.2172(13) 0.0030(6) 0.095(6) Uiso 0.25 1 d G . P F 2
H12Y H 0.4414 -0.2359 0.0436 0.114 Uiso 0.25 1 calc R U P F 2
N1Y N 0.2488(8) -0.0230(10) 0.0221(6) 0.060(4) Uiso 0.25 1 d G . P F 2
C1Y C 0.2085(11) 0.0648(10) -0.0081(7) 0.071(6) Uiso 0.25 1 d G . P F 2
H1Y H 0.2525 0.1106 -0.0196 0.085 Uiso 0.25 1 calc R U P F 2
C2Y C 0.1037(12) 0.0855(11) -0.0214(8) 0.087(6) Uiso 0.25 1 d G . P F 2
H2Y H 0.0761 0.1455 -0.0420 0.104 Uiso 0.25 1 calc R U P F 2
C3Y C 0.0393(9) 0.0184(15) -0.0045(10) 0.091(16) Uiso 0.25 1 d G . P F 2
C4Y C 0.0796(12) -0.0693(14) 0.0256(10) 0.098(11) Uiso 0.25 1 d G . P F 2
H4Y H 0.0356 -0.1151 0.0371 0.117 Uiso 0.25 1 calc R U P F 2
C5Y C 0.1844(12) -0.0900(10) 0.0389(8) 0.113(8) Uiso 0.25 1 d G . P F 2
H5Y H 0.2120 -0.1500 0.0595 0.135 Uiso 0.25 1 calc R U P F 2
C6Z C 0.4006(12) -0.118(3) 0.0544(8) 0.145(12) Uiso 0.25 1 d D . P G 3
H6Z1 H 0.4097 -0.1683 0.0875 0.174 Uiso 0.25 1 calc R U P G 3
H6Z2 H 0.4193 -0.0559 0.0675 0.174 Uiso 0.25 1 calc R U P G 3
N1Z N 0.2895(12) -0.0964(18) 0.0380(11) 0.131(8) Uiso 0.25 1 d DG . P G 3
C1Z C 0.2445(15) -0.0038(16) 0.0142(11) 0.26(4) Uiso 0.25 1 d G . P G 3
H1Z H 0.2866 0.0443 0.0050 0.317 Uiso 0.25 1 calc R U P G 3
C2Z C 0.1379(15) 0.0185(12) 0.0040(9) 0.067(5) Uiso 0.25 1 d G . P G 3
H2Z H 0.1071 0.0818 -0.0122 0.081 Uiso 0.25 1 calc R U P G 3
C3Z C 0.0763(11) -0.0519(15) 0.0175(10) 0.088(10) Uiso 0.25 1 d G . P G 3
C4Z C 0.1213(16) -0.1446(14) 0.0412(11) 0.115(8) Uiso 0.25 1 d G . P G 3
H4Z H 0.0793 -0.1926 0.0504 0.137 Uiso 0.25 1 calc R U P G 3
C5Z C 0.2280(17) -0.1668(13) 0.0514(10) 0.148(12) Uiso 0.25 1 d G . P G 3
H5Z H 0.2588 -0.2301 0.0677 0.178 Uiso 0.25 1 calc R U P G 3
C8Z C 0.469(2) -0.0950(12) -0.0561(10) 0.31(4) Uiso 0.25 1 d G . P G 3
H8Z H 0.4339 -0.0253 -0.0492 0.375 Uiso 0.25 1 calc R U P G 3
C9Z C 0.526(2) -0.1307(16) -0.1148(9) 0.146(15) Uiso 0.25 1 d G . P G 3
H9Z H 0.5284 -0.0854 -0.1479 0.175 Uiso 0.25 1 calc R U P G 3
C10Z C 0.5775(17) -0.2327(17) -0.1249(7) 0.101(7) Uiso 0.25 1 d G . P G 3
H10Z H 0.6158 -0.2570 -0.1650 0.122 Uiso 0.25 1 calc R U P G 3
C11Z C 0.5734(16) -0.2990(12) -0.0764(10) 0.090(6) Uiso 0.25 1 d G . P G 3
H11Z H 0.6089 -0.3687 -0.0834 0.108 Uiso 0.25 1 calc R U P G 3
C12Z C 0.5172(19) -0.2633(15) -0.0178(8) 0.22(3) Uiso 0.25 1 d G . P G 3
H12Z H 0.5144 -0.3086 0.0153 0.267 Uiso 0.25 1 calc R U P G 3
C7Z C 0.4653(17) -0.1613(17) -0.0076(7) 0.086(6) Uiso 0.25 1 d DG . P G 3
C8B C -0.2851(5) -0.0776(3) 0.2832(2) 0.0833(15) Uani 1 1 d . . . . .
H8B1 H -0.3614 -0.0819 0.2895 0.100 Uiso 0.440(10) 1 calc R U P H 1
H8B2 H -0.2659 -0.0622 0.3239 0.100 Uiso 0.440(10) 1 calc R U P H 1
H8B3 H -0.3579 -0.0537 0.3082 0.100 Uiso 0.560(10) 1 calc R U P H 2
H8B4 H -0.2317 -0.0844 0.3121 0.100 Uiso 0.560(10) 1 calc R U P H 2
O2B O -0.2230(8) -0.2603(6) 0.2749(4) 0.080(3) Uiso 0.440(10) 1 d . . P H 1
C9B C -0.2069(9) -0.1799(7) 0.2519(5) 0.061(3) Uiso 0.440(10) 1 d . . P H 1
O3B O -0.1305(8) -0.1784(7) 0.2036(4) 0.091(3) Uiso 0.440(10) 1 d . . P H 1
O3BK O -0.2171(12) -0.1946(10) 0.1988(6) 0.166(5) Uiso 0.560(10) 1 d D . P H 2
O2BK O -0.2862(11) -0.2522(8) 0.2958(6) 0.137(4) Uiso 0.560(10) 1 d . . P H 2
C9BK C -0.2761(13) -0.1828(11) 0.2538(6) 0.119(4) Uiso 0.560(10) 1 d D . P H 2
O1H O -0.0264(15) 0.1279(13) 0.3285(8) 0.232(7) Uiso 0.597(8) 1 d D . P I 1
H1H H 0.0201 0.1348 0.3501 0.348 Uiso 0.597(8) 1 calc R U P I 1
C1H C -0.1170(17) 0.2154(16) 0.3387(11) 0.194(8) Uiso 0.597(8) 1 d D . P I 1
H1H1 H -0.1251 0.2457 0.3811 0.232 Uiso 0.597(8) 1 calc R U P I 1
H1H2 H -0.1847 0.1963 0.3340 0.232 Uiso 0.597(8) 1 calc R U P I 1
C2H C -0.093(3) 0.289(2) 0.290(2) 0.44(3) Uiso 0.597(8) 1 d D . P I 1
H2H1 H -0.1085 0.2683 0.2503 0.659 Uiso 0.597(8) 1 calc R U P I 1
H2H2 H -0.0162 0.2894 0.2860 0.659 Uiso 0.597(8) 1 calc R U P I 1
H2H3 H -0.1374 0.3569 0.3030 0.659 Uiso 0.597(8) 1 calc R U P I 1
C2I C -0.3210(15) 0.5635(16) 0.2567(10) 0.179(7) Uiso 0.597(8) 1 d D . P I 1
H2I1 H -0.3761 0.5545 0.2324 0.269 Uiso 0.597(8) 1 calc R U P I 1
H2I2 H -0.3056 0.6299 0.2488 0.269 Uiso 0.597(8) 1 calc R U P I 1
H2I3 H -0.3474 0.5596 0.3012 0.269 Uiso 0.597(8) 1 calc R U P I 1
O1I O -0.141(2) 0.521(3) 0.264(2) 0.50(2) Uiso 0.597(8) 1 d D . P I 1
H1I H -0.1362 0.5754 0.2468 0.746 Uiso 0.597(8) 1 calc R U P I 1
C1I C -0.219(3) 0.481(3) 0.238(3) 0.49(5) Uiso 0.597(8) 1 d D . P I 1
H1I1 H -0.2252 0.4157 0.2562 0.587 Uiso 0.597(8) 1 calc R U P I 1
H1I2 H -0.1998 0.4716 0.1920 0.587 Uiso 0.597(8) 1 calc R U P I 1
O2E O 0.3479(11) -0.0760(7) 0.3412(6) 0.088(3) Uani 0.597(8) 1 d . . P I 1
O3E O 0.1859(5) 0.0381(5) 0.3571(4) 0.0680(17) Uani 0.597(8) 1 d . . P I 1
C2J C -0.2209(13) 0.5609(13) 0.2007(7) 0.096(4) Uiso 0.403(8) 1 d . . P I 2
H2J1 H -0.2649 0.5819 0.1679 0.144 Uiso 0.403(8) 1 calc R U P I 2
H2J2 H -0.1477 0.5249 0.1818 0.144 Uiso 0.403(8) 1 calc R U P I 2
H2J3 H -0.2177 0.6209 0.2245 0.144 Uiso 0.403(8) 1 calc R U P I 2
C1J C -0.2714(17) 0.4913(15) 0.2441(9) 0.103(5) Uiso 0.403(8) 1 d . . P I 2
H1J1 H -0.3451 0.5275 0.2637 0.124 Uiso 0.403(8) 1 calc R U P I 2
H1J2 H -0.2766 0.4313 0.2202 0.124 Uiso 0.403(8) 1 calc R U P I 2
O1J O -0.2039(18) 0.4597(16) 0.2916(11) 0.191(8) Uiso 0.403(8) 1 d . . P I 2
H1J H -0.1421 0.4274 0.2747 0.286 Uiso 0.403(8) 1 calc R U P I 2
O1G O 0.0191(6) 0.1253(6) 0.3718(3) 0.068(2) Uiso 0.403(8) 1 d D . P I 2
H1G H 0.0803 0.1351 0.3733 0.103 Uiso 0.403(8) 1 calc R U P I 2
C2G C -0.1420(7) 0.1752(9) 0.3248(5) 0.061(3) Uiso 0.403(8) 1 d D . P I 2
H2G1 H -0.1785 0.2223 0.2963 0.091 Uiso 0.403(8) 1 calc R U P I 2
H2G2 H -0.1873 0.1830 0.3659 0.091 Uiso 0.403(8) 1 calc R U P I 2
H2G3 H -0.1297 0.1056 0.3085 0.091 Uiso 0.403(8) 1 calc R U P I 2
C1G C -0.0360(7) 0.1976(8) 0.3304(5) 0.061(3) Uiso 0.403(8) 1 d D . P I 2
H1G1 H 0.0092 0.1921 0.2888 0.074 Uiso 0.403(8) 1 calc R U P I 2
H1G2 H -0.0480 0.2675 0.3475 0.074 Uiso 0.403(8) 1 calc R U P I 2
O3EK O 0.2214(11) 0.0008(9) 0.3237(6) 0.084(3) Uani 0.403(8) 1 d . . P I 2
O2EK O 0.380(2) -0.0869(15) 0.3340(10) 0.158(12) Uani 0.403(8) 1 d . . P I 2
O1W O 0.2948(10) 0.7649(13) 0.3559(7) 0.083(4) Uani 0.5 1 d . . P J 1
O1WK O 0.2579(15) 0.7586(14) 0.3425(10) 0.135(7) Uani 0.5 1 d . . P K 2
C10A C -0.1818(6) 0.3766(7) 0.0611(4) 0.143(4) Uani 1 1 d D . . . .
H101 H -0.1458 0.3587 0.0176 0.172 Uiso 0.456(9) 1 calc R U P L 1
H102 H -0.1355 0.4079 0.0830 0.172 Uiso 0.456(9) 1 calc R U P L 1
H103 H -0.1081 0.3619 0.0367 0.172 Uiso 0.544(9) 1 calc R U P L 2
H104 H -0.1906 0.4337 0.0911 0.172 Uiso 0.544(9) 1 calc R U P L 2
O5A O -0.3832(7) 0.4382(6) 0.0856(4) 0.085(3) Uiso 0.456(9) 1 d . . P L 1
O6A O -0.3066(10) 0.5475(10) 0.0398(6) 0.132(4) Uiso 0.456(9) 1 d . . P L 1
C11A C -0.3069(12) 0.4572(11) 0.0630(7) 0.093(4) Uiso 0.456(9) 1 d . . P L 1
C11M C -0.2669(16) 0.3997(17) 0.0187(10) 0.181(8) Uiso 0.544(9) 1 d D . P L 2
O5AM O -0.276(2) 0.3411(19) -0.0287(12) 0.340(14) Uiso 0.544(9) 1 d D . P L 2
O6AM O -0.2701(16) 0.4815(16) -0.0053(10) 0.229(8) Uiso 0.544(9) 1 d D . P L 2
O6B O -0.6198(5) 0.5736(3) 0.3122(2) 0.105(2) Uani 0.865(10) 1 d . . P M 1
O5B O -0.6566(6) 0.6021(4) 0.2150(3) 0.149(3) Uani 0.865(10) 1 d . . P M 1
O6BS O -0.7053(12) 0.588(2) 0.2781(13) 0.088(10) Uiso 0.135(10) 1 d D . P M 2
O5BS O -0.559(3) 0.597(3) 0.2886(18) 0.112(13) Uiso 0.135(10) 1 d D . P M 2
C9E C 0.2986(4) 0.0062(3) 0.3391(2) 0.0720(12) Uani 1 1 d . . . . .
O4C O -0.35013(16) 0.53889(14) 0.45545(10) 0.0368(5) Uani 1 1 d . . . . .
O1C O -0.39275(18) 0.14543(15) 0.45658(10) 0.0403(5) Uani 1 1 d . . . . .
O5C O -0.33143(16) 0.72396(15) 0.47154(11) 0.0404(5) Uani 1 1 d . . . . .
O2C O -0.41077(18) -0.03843(15) 0.43729(10) 0.0408(5) Uani 1 1 d . . . . .
O3C O -0.30959(17) -0.10072(15) 0.50985(11) 0.0422(5) Uani 1 1 d . . . . .
O6C O -0.45552(18) 0.78664(15) 0.41070(11) 0.0436(5) Uani 1 1 d . . . . .
C6C C -0.3626(2) 0.4413(2) 0.45402(13) 0.0319(6) Uani 1 1 d . . . . .
O4D O 0.0176(2) 0.55918(18) 0.37423(15) 0.0614(7) Uani 1 1 d . . . . .
O1D O -0.05016(18) 0.24212(16) 0.52037(13) 0.0522(6) Uani 1 1 d . . . . .
C3C C -0.3776(2) 0.2428(2) 0.45756(13) 0.0333(6) Uani 1 1 d . . . . .
C2C C -0.4394(2) 0.3096(2) 0.42062(13) 0.0326(6) Uani 1 1 d . . . . .
C5C C -0.2995(2) 0.3740(2) 0.49027(13) 0.0324(6) Uani 1 1 d . . . . .
C10C C -0.4185(2) 0.6124(2) 0.42484(14) 0.0350(6) Uani 1 1 d . . . . .
H10A H -0.4951 0.6137 0.4402 0.042 Uiso 1 1 calc R U . . .
H10B H -0.4037 0.5969 0.3794 0.042 Uiso 1 1 calc R U . . .
C4C C -0.3084(2) 0.2739(2) 0.49159(13) 0.0336(6) Uani 1 1 d . . . . .
H4C H -0.2667 0.2269 0.5160 0.040 Uiso 1 1 calc R U . . .
C8C C -0.3328(2) 0.0720(2) 0.49183(15) 0.0380(6) Uani 1 1 d . . . . .
H8C1 H -0.3550 0.0895 0.5369 0.046 Uiso 1 1 calc R U . . .
H8C2 H -0.2546 0.0681 0.4807 0.046 Uiso 1 1 calc R U . . .
O1E O 0.2778(2) 0.18717(18) 0.34479(12) 0.0551(6) Uani 1 1 d . . . . .
C9C C -0.3563(2) -0.0276(2) 0.47642(14) 0.0351(6) Uani 1 1 d . . . . .
O1B O -0.2682(3) -0.0039(2) 0.24017(14) 0.0714(8) Uani 1 1 d . . . . .
C7C C -0.4314(2) 0.4095(2) 0.42003(13) 0.0324(6) Uani 1 1 d . . . . .
H7C H -0.4738 0.4566 0.3960 0.039 Uiso 1 1 calc R U . . .
C6D C -0.0020(3) 0.4820(2) 0.41127(18) 0.0453(8) Uani 1 1 d . . . . .
C5D C 0.0846(2) 0.3968(2) 0.40949(18) 0.0461(8) Uani 1 1 d . . . . .
C2D C -0.1154(2) 0.4056(2) 0.48579(15) 0.0374(6) Uani 1 1 d . . . . .
C7D C -0.0996(2) 0.4862(2) 0.44982(16) 0.0422(7) Uani 1 1 d . . . . .
H7D H -0.1566 0.5456 0.4515 0.051 Uiso 1 1 calc R U . . .
C1D C -0.2232(2) 0.4098(2) 0.52591(14) 0.0371(6) Uani 1 1 d . . . . .
H1D1 H -0.2115 0.3669 0.5622 0.045 Uiso 1 1 calc R U . . .
H1D2 H -0.2564 0.4803 0.5418 0.045 Uiso 1 1 calc R U . . .
C4D C 0.0691(2) 0.3160(2) 0.44594(18) 0.0457(8) Uani 1 1 d . . . . .
H4D H 0.1269 0.2575 0.4454 0.055 Uiso 1 1 calc R U . . .
O4B O -0.4985(3) 0.39447(19) 0.27935(13) 0.0721(9) Uani 1 1 d . . . . .
C3D C -0.0293(2) 0.3195(2) 0.48307(17) 0.0432(7) Uani 1 1 d . . . . .
C11C C -0.3961(2) 0.7129(2) 0.43858(14) 0.0351(6) Uani 1 1 d . . . . .
C2E C 0.1957(3) 0.3418(3) 0.30548(18) 0.0488(8) Uani 1 1 d . . . . .
O1A O 0.1249(3) 0.0190(3) 0.1818(2) 0.0851(10) Uani 1 1 d . . . . .
C2B C -0.3234(3) 0.1579(3) 0.20198(15) 0.0458(7) Uani 1 1 d . . . . .
C4B C -0.3892(3) 0.1309(2) 0.30948(16) 0.0432(7) Uani 1 1 d . . . . .
H4B H -0.3911 0.0863 0.3431 0.052 Uiso 1 1 calc R U . . .
C5B C -0.4474(2) 0.2315(2) 0.31853(14) 0.0383(6) Uani 1 1 d . . . . .
C7B C -0.3819(3) 0.2577(3) 0.21062(16) 0.0511(8) Uani 1 1 d . . . . .
H7B H -0.3806 0.3020 0.1769 0.061 Uiso 1 1 calc R U . . .
O4A O -0.2016(3) 0.2923(3) 0.09098(18) 0.0894(11) Uani 1 1 d . . . . .
C1C C -0.5103(2) 0.2731(2) 0.38119(14) 0.0380(6) Uani 1 1 d . . . . .
H1C1 H -0.5400 0.2197 0.4031 0.046 Uiso 1 1 calc R U . . .
H1C2 H -0.5716 0.3300 0.3752 0.046 Uiso 1 1 calc R U . . .
C3E C 0.2355(3) 0.2373(3) 0.29554(16) 0.0461(7) Uani 1 1 d . . . . .
C6B C -0.4425(3) 0.2939(2) 0.26800(16) 0.0466(7) Uani 1 1 d . . . . .
C3B C -0.3284(3) 0.0947(3) 0.25203(16) 0.0475(8) Uani 1 1 d . . . . .
C5A C -0.1410(3) 0.1376(3) 0.13735(15) 0.0520(8) Uani 1 1 d . . . . .
C4E C 0.2299(3) 0.1904(3) 0.24049(17) 0.0507(8) Uani 1 1 d . . . . .
H4E H 0.2565 0.1190 0.2350 0.061 Uiso 1 1 calc R U . . .
C2A C 0.0650(3) 0.1729(3) 0.13482(17) 0.0603(10) Uani 1 1 d . . . . .
C1E C 0.1915(3) 0.3920(3) 0.36786(19) 0.0516(9) Uani 1 1 d . . . . .
H1E1 H 0.2013 0.4615 0.3617 0.062 Uiso 1 1 calc R U . . .
H1E2 H 0.2514 0.3536 0.3883 0.062 Uiso 1 1 calc R U . . .
C1B C -0.2529(3) 0.1200(3) 0.14032(16) 0.0540(9) Uani 1 1 d . . . . .
H1B1 H -0.2871 0.1553 0.1060 0.065 Uiso 1 1 calc R U . . .
H1B2 H -0.2470 0.0466 0.1344 0.065 Uiso 1 1 calc R U . . .
C4A C -0.0608(3) 0.0691(3) 0.16069(17) 0.0556(9) Uani 1 1 d . . . . .
H4A H -0.0758 0.0089 0.1778 0.067 Uiso 1 1 calc R U . . .
C3A C 0.0412(3) 0.0854(3) 0.15994(18) 0.0593(9) Uani 1 1 d . . . . .
C6E C 0.1505(4) 0.3502(4) 0.2019(2) 0.0695(12) Uani 1 1 d . . . . .
C6A C -0.1173(3) 0.2252(4) 0.11246(17) 0.0621(10) Uani 1 1 d . . . . .
C5E C 0.1860(3) 0.2457(3) 0.19287(18) 0.0585(9) Uani 1 1 d . . . . .
C7A C -0.0148(4) 0.2419(4) 0.11117(18) 0.0659(11) Uani 1 1 d . . . . .
H7A H 0.0005 0.3019 0.0937 0.079 Uiso 1 1 calc R U . . .
C7E C 0.1550(3) 0.3974(3) 0.2574(2) 0.0631(11) Uani 1 1 d . . . . .
H7E H 0.1298 0.4689 0.2626 0.076 Uiso 1 1 calc R U . . .
C8E C 0.3514(3) 0.0924(3) 0.33330(18) 0.0506(8) Uani 1 1 d . . . . .
H8E1 H 0.4033 0.0845 0.3631 0.061 Uiso 1 1 calc R U . . .
H8E2 H 0.3926 0.0901 0.2907 0.061 Uiso 1 1 calc R U . . .
O4E O 0.1105(3) 0.4015(3) 0.1522(2) 0.1042(14) Uani 1 1 d . . . . .
C1A C 0.1772(4) 0.1922(4) 0.13355(19) 0.0708(12) Uani 1 1 d . . . . .
H1A1 H 0.2321 0.1268 0.1278 0.085 Uiso 1 1 calc R U . . .
H1A2 H 0.1927 0.2341 0.0976 0.085 Uiso 1 1 calc R U . . .
C10B C -0.5483(6) 0.4448(4) 0.2338(3) 0.0940(18) Uani 1 1 d . . . . .
H10C H -0.5976 0.4065 0.2204 0.113 Uiso 1 1 calc R U . . .
H10D H -0.4933 0.4490 0.1974 0.113 Uiso 1 1 calc R U . . .
C11B C -0.6113(5) 0.5494(4) 0.2559(3) 0.0963(18) Uani 1 1 d D . . . .

loop_
_atom_site_aniso_label
_atom_site_aniso_U_11
_atom_site_aniso_U_22
_atom_site_aniso_U_33
_atom_site_aniso_U_23
_atom_site_aniso_U_13
_atom_site_aniso_U_12
C10D 0.059(2) 0.0372(19) 0.112(4) 0.015(2) -0.012(2) -0.0093(17)
O6D 0.124(8) 0.070(4) 0.135(9) 0.040(5) 0.018(6) -0.011(5)
O5D 0.103(5) 0.040(3) 0.118(8) 0.018(4) -0.036(5) -0.019(3)
O6DL 0.134(11) 0.044(5) 0.117(11) 0.021(6) 0.006(9) -0.025(6)
O5DL 0.099(8) 0.055(6) 0.107(11) 0.004(6) -0.034(7) -0.013(5)
C11L 0.083(9) 0.019(5) 0.086(11) 0.012(5) -0.007(7) -0.015(5)
C8D 0.0432(19) 0.0267(16) 0.142(4) 0.010(2) 0.001(2) 0.0019(14)
C10E 0.148(7) 0.122(6) 0.215(9) 0.110(6) -0.100(7) -0.061(5)
O3D 0.048(4) 0.043(3) 0.079(8) 0.015(4) -0.002(4) -0.004(3)
O2D 0.042(3) 0.023(3) 0.084(8) 0.011(4) -0.004(4) 0.000(2)
C9D 0.043(5) 0.027(4) 0.071(8) 0.003(5) -0.016(5) -0.004(3)
O3DL 0.058(4) 0.049(3) 0.104(9) 0.022(4) 0.009(5) 0.003(3)
O2DL 0.084(5) 0.051(4) 0.073(6) 0.014(4) -0.001(4) 0.020(3)
C9DL 0.059(5) 0.037(4) 0.077(8) 0.009(5) -0.012(5) 0.004(3)
O3W 0.179(11) 0.172(11) 0.101(7) 0.037(7) -0.058(7) -0.023(9)
C8A 0.070(3) 0.077(3) 0.118(4) 0.017(3) -0.017(3) -0.006(3)
C6X 0.142(12) 0.148(13) 0.095(9) -0.053(9) 0.035(8) -0.066(11)
N1X 0.098(7) 0.109(8) 0.073(5) -0.046(6) 0.006(5) -0.027(6)
C1X 0.111(10) 0.070(7) 0.106(9) -0.022(6) 0.003(7) -0.014(6)
C2X 0.120(10) 0.109(10) 0.074(7) -0.028(7) -0.014(7) -0.005(8)
C3X 0.088(10) 0.114(14) 0.037(5) -0.049(7) 0.022(5) -0.040(8)
C4X 0.117(10) 0.087(8) 0.055(6) -0.001(5) 0.010(6) -0.040(8)
C5X 0.093(7) 0.079(7) 0.038(4) 0.005(4) -0.016(4) -0.007(5)
C7X 0.150(13) 0.117(11) 0.084(8) -0.012(7) 0.030(8) -0.050(10)
C8X 0.21(2) 0.27(3) 0.094(11) -0.061(15) 0.003(13) -0.08(2)
C9X 0.32(4) 0.139(17) 0.126(15) -0.021(13) 0.038(18) -0.009(19)
C10X 0.154(14) 0.188(18) 0.083(9) -0.020(10) 0.022(9) -0.086(14)
C11X 0.140(12) 0.174(15) 0.087(8) -0.059(9) 0.025(8) -0.077(11)
C12X 0.129(11) 0.194(16) 0.099(9) -0.091(10) 0.041(8) -0.087(11)
O5EK 0.144(16) 0.047(6) 0.043(6) 0.002(5) -0.037(8) -0.006(8)
O6EK 0.196(16) 0.052(6) 0.077(8) -0.010(5) -0.056(9) 0.020(8)
C11K 0.082(11) 0.057(8) 0.058(9) -0.009(7) -0.003(7) 0.001(7)
O2WK 0.082(7) 0.073(7) 0.060(6) 0.003(5) -0.010(5) -0.015(5)
O4W 0.33(2) 0.157(12) 0.154(12) 0.026(10) -0.027(14) -0.122(14)
C9A 0.077(5) 0.077(5) 0.086(5) 0.011(4) -0.006(4) -0.007(4)
O2A 0.096(4) 0.081(4) 0.130(5) 0.047(3) 0.002(3) 0.013(3)
O3A 0.076(4) 0.159(8) 0.277(12) 0.099(8) 0.009(6) 0.009(4)
C11E 0.168(19) 0.148(16) 0.123(16) 0.094(14) -0.003(11) 0.000(13)
O5E 0.209(10) 0.159(9) 0.129(8) 0.093(7) -0.091(8) -0.079(9)
O6E 0.237(10) 0.128(7) 0.125(7) 0.084(6) 0.035(6) 0.047(7)
O2W 0.251(17) 0.41(3) 0.253(18) -0.063(18) -0.078(14) -0.007(18)
C8B 0.128(4) 0.045(2) 0.067(3) -0.0018(19) -0.013(3) -0.004(2)
O2E 0.130(7) 0.024(3) 0.099(6) 0.006(3) -0.008(5) -0.004(4)
O3E 0.062(3) 0.049(3) 0.096(5) 0.010(3) -0.016(3) -0.018(2)
O3EK 0.102(8) 0.066(6) 0.104(8) 0.029(6) -0.042(7) -0.040(6)
O2EK 0.23(2) 0.080(10) 0.145(16) -0.029(9) -0.141(17) 0.060(10)
O1W 0.066(5) 0.094(9) 0.070(5) 0.007(5) -0.006(4) 0.013(5)
O1WK 0.162(17) 0.069(7) 0.156(16) -0.004(8) 0.046(11) -0.042(10)
C10A 0.104(5) 0.166(7) 0.187(8) 0.123(7) -0.066(5) -0.058(5)
O6B 0.156(5) 0.051(2) 0.085(3) 0.001(2) 0.029(3) -0.009(2)
O5B 0.198(6) 0.085(3) 0.107(4) 0.027(3) -0.002(4) 0.061(4)
C9E 0.093(3) 0.048(2) 0.085(3) 0.011(2) -0.044(3) -0.017(2)
O4C 0.0334(10) 0.0216(9) 0.0554(12) -0.0003(8) -0.0150(9) -0.0019(7)
O1C 0.0467(12) 0.0251(10) 0.0543(12) 0.0054(8) -0.0202(10) -0.0114(8)
O5C 0.0362(11) 0.0284(10) 0.0569(13) 0.0025(9) -0.0139(9) -0.0045(8)
O2C 0.0481(12) 0.0284(10) 0.0494(12) 0.0059(9) -0.0146(10) -0.0118(9)
O3C 0.0428(11) 0.0304(10) 0.0551(13) 0.0064(9) -0.0167(10) -0.0067(9)
O6C 0.0471(12) 0.0302(10) 0.0559(13) 0.0109(9) -0.0191(10) -0.0072(9)
C6C 0.0280(13) 0.0243(13) 0.0411(14) -0.0027(11) -0.0045(11) -0.0024(10)
O4D 0.0429(13) 0.0368(12) 0.103(2) 0.0092(13) -0.0080(13) -0.0099(10)
O1D 0.0360(11) 0.0241(10) 0.0916(18) 0.0024(11) -0.0076(11) 0.0002(9)
C3C 0.0318(13) 0.0265(13) 0.0414(15) -0.0017(11) -0.0058(11) -0.0065(11)
C2C 0.0264(12) 0.0310(14) 0.0390(14) -0.0024(11) -0.0038(11) -0.0049(10)
C5C 0.0273(13) 0.0282(13) 0.0395(14) -0.0037(11) -0.0062(11) -0.0021(10)
C10C 0.0322(14) 0.0257(13) 0.0455(15) 0.0025(11) -0.0089(12) -0.0025(11)
C4C 0.0312(13) 0.0262(13) 0.0414(15) -0.0015(11) -0.0079(11) -0.0017(10)
C8C 0.0352(14) 0.0280(14) 0.0518(17) 0.0021(12) -0.0121(13) -0.0063(11)
O1E 0.0613(15) 0.0428(13) 0.0524(14) -0.0043(10) -0.0085(11) 0.0035(11)
C9C 0.0318(13) 0.0296(14) 0.0432(15) 0.0028(11) -0.0039(12) -0.0076(11)
O1B 0.088(2) 0.0462(15) 0.0619(16) 0.0005(12) 0.0050(15) 0.0069(14)
C7C 0.0277(13) 0.0310(14) 0.0369(14) 0.0016(11) -0.0064(11) -0.0030(10)
C6D 0.0368(15) 0.0281(14) 0.075(2) -0.0005(14) -0.0175(15) -0.0107(12)
C5D 0.0337(15) 0.0315(15) 0.076(2) -0.0083(14) -0.0164(15) -0.0087(12)
C2D 0.0326(14) 0.0264(13) 0.0552(17) -0.0090(12) -0.0170(13) -0.0046(11)
C7D 0.0351(15) 0.0270(14) 0.067(2) -0.0071(13) -0.0184(14) -0.0051(11)
C1D 0.0386(15) 0.0264(13) 0.0465(16) -0.0072(11) -0.0157(12) -0.0029(11)
C4D 0.0329(15) 0.0269(14) 0.078(2) -0.0080(14) -0.0175(15) -0.0038(11)
O4B 0.116(2) 0.0385(13) 0.0529(15) -0.0036(11) -0.0244(15) 0.0061(14)
C3D 0.0366(15) 0.0228(13) 0.072(2) -0.0054(13) -0.0169(14) -0.0053(11)
C11C 0.0317(14) 0.0280(13) 0.0430(15) 0.0023(11) -0.0034(12) -0.0039(11)
C2E 0.0344(15) 0.0436(18) 0.071(2) 0.0031(16) -0.0112(15) -0.0132(13)
O1A 0.0617(18) 0.071(2) 0.124(3) 0.0107(19) -0.0233(18) -0.0131(15)
C2B 0.0501(18) 0.0501(18) 0.0393(16) -0.0058(14) -0.0117(14) -0.0132(15)
C4B 0.0412(16) 0.0418(17) 0.0466(17) 0.0020(13) -0.0084(13) -0.0093(13)
C5B 0.0359(15) 0.0397(16) 0.0433(16) -0.0016(12) -0.0139(12) -0.0122(12)
C7B 0.067(2) 0.0477(19) 0.0408(17) 0.0018(14) -0.0161(15) -0.0138(16)
O4A 0.081(2) 0.106(3) 0.098(2) 0.051(2) -0.0397(19) -0.038(2)
C1C 0.0325(14) 0.0377(15) 0.0453(16) -0.0018(12) -0.0100(12) -0.0092(12)
C3E 0.0405(16) 0.0419(17) 0.0544(19) 0.0046(14) -0.0054(14) -0.0087(13)
C6B 0.059(2) 0.0378(16) 0.0440(17) -0.0027(13) -0.0165(15) -0.0074(14)
C3B 0.0478(18) 0.0420(17) 0.0508(18) -0.0036(14) -0.0095(14) -0.0063(14)
C5A 0.060(2) 0.062(2) 0.0327(15) -0.0106(14) -0.0060(14) -0.0125(17)
C4E 0.0492(19) 0.0487(19) 0.0522(19) 0.0014(15) -0.0004(15) -0.0130(15)
C2A 0.061(2) 0.080(3) 0.0390(18) -0.0061(17) -0.0014(16) -0.020(2)
C1E 0.0334(16) 0.0394(17) 0.085(3) -0.0073(16) -0.0141(16) -0.0112(13)
C1B 0.067(2) 0.057(2) 0.0395(17) -0.0078(15) -0.0128(16) -0.0150(18)
C4A 0.063(2) 0.054(2) 0.0470(19) -0.0131(16) -0.0055(16) -0.0111(17)
C3A 0.057(2) 0.062(2) 0.054(2) -0.0082(17) -0.0078(17) -0.0083(18)
C6E 0.061(2) 0.076(3) 0.081(3) 0.033(2) -0.028(2) -0.025(2)
C6A 0.066(2) 0.081(3) 0.0425(18) 0.0084(18) -0.0143(17) -0.020(2)
C5E 0.052(2) 0.072(3) 0.056(2) 0.0137(18) -0.0078(16) -0.0229(18)
C7A 0.071(3) 0.088(3) 0.0439(19) 0.0139(19) -0.0091(18) -0.029(2)
C7E 0.050(2) 0.047(2) 0.098(3) 0.018(2) -0.024(2) -0.0154(16)
C8E 0.0525(19) 0.0397(17) 0.057(2) -0.0029(15) -0.0127(16) -0.0036(15)
O4E 0.106(3) 0.111(3) 0.115(3) 0.066(3) -0.057(2) -0.039(2)
C1A 0.062(2) 0.103(4) 0.050(2) 0.007(2) -0.0034(18) -0.028(2)
C10B 0.129(5) 0.055(3) 0.082(3) 0.002(2) -0.025(3) 0.014(3)
C11B 0.106(4) 0.057(3) 0.108(5) 0.015(3) 0.001(3) 0.005(3)

loop_
_atom_type_symbol
_atom_type_description
_atom_type_scat_dispersion_real
_atom_type_scat_dispersion_imag
_atom_type_scat_source
C C 0.0181 0.0091 'International Tables Vol C Tables 4.2.6.8 and 6.1.1.4'
H H 0.0000 0.0000 'International Tables Vol C Tables 4.2.6.8 and 6.1.1.4'
N N 0.0311 0.0180 'International Tables Vol C Tables 4.2.6.8 and 6.1.1.4'
O O 0.0492 0.0322 'International Tables Vol C Tables 4.2.6.8 and 6.1.1.4'

loop_
_geom_angle_atom_site_label_1
_geom_angle_atom_site_label_2
_geom_angle_atom_site_label_3
_geom_angle
_geom_angle_site_symmetry_1
_geom_angle_site_symmetry_3
_geom_angle_publ_flag
O4D C10D C11D 108.9(5) . . ?
O4D C10D C11L 109.8(5) . . ?
O5D C11D O6D 122.0(9) . . ?
O5D C11D C10D 127.7(9) . . ?
O6D C11D C10D 109.0(8) . . ?
O5DL C11L O6DL 121.0(14) . . ?
O5DL C11L C10D 120.3(13) . . ?
O6DL C11L C10D 118.2(8) . . ?
O1D C8D C9D 105.9(5) . . ?
O1D C8D C9DL 107.3(4) . . ?
O4E C10E C11K 130.2(9) . . ?
O4E C10E C11E 104.0(11) . . ?
O3D C9D O2D 125.0(10) . . ?
O3D C9D C8D 124.1(9) . . ?
O2D C9D C8D 110.4(8) . . ?
O3DL C9DL O2DL 123.1(9) . . ?
O3DL C9DL C8D 123.7(7) . . ?
O2DL C9DL C8D 112.6(8) . . ?
O1A C8A C9AK 115.7(12) . . ?
O1A C8A C9A 108.3(5) . . ?
C7X C6X N1X 110.0(10) . . ?
C1X N1X C5X 120.0 . . ?
C1X N1X C6X 119.8(10) . . ?
C5X N1X C6X 120.2(10) . . ?
N1X C1X C2X 120.0 . . ?
C1X C2X C3X 120.0 . . ?
C4X C3X C2X 120.0 . . ?
C4X C3X C3X 124.0(12) . 2 ?
C2X C3X C3X 116.0(12) . 2 ?
C3X C4X C5X 120.0 . . ?
C4X C5X N1X 120.0 . . ?
C8X C7X C12X 120.0 . . ?
C8X C7X C6X 120.9(10) . . ?
C12X C7X C6X 119.0(10) . . ?
C7X C8X C9X 120.0 . . ?
C10X C9X C8X 120.0 . . ?
C11X C10X C9X 120.0 . . ?
C10X C11X C12X 120.0 . . ?
C11X C12X C7X 120.0 . . ?
O5EK C11K O6EK 125.4(17) . . ?
O5EK C11K C10E 98.6(13) . . ?
O6EK C11K C10E 133.0(16) . . ?
O3AK C9AK O2AK 116(3) . . ?
O3AK C9AK C8A 115(2) . . ?
O2AK C9AK C8A 127(2) . . ?
O3A C9A O2A 125.6(8) . . ?
O3A C9A C8A 123.3(8) . . ?
O2A C9A C8A 111.0(7) . . ?
O6E C11E O5E 116.0(12) . . ?
O6E C11E C10E 118.6(17) . . ?
O5E C11E C10E 124.3(16) . . ?
C7Y C6Y N1Y 110.9(17) . . ?
C8Y C7Y C12Y 120.0 . . ?
C8Y C7Y C6Y 122.2(14) . . ?
C12Y C7Y C6Y 117.8(14) . . ?
C7Y C8Y C9Y 120.0 . . ?
C10Y C9Y C8Y 120.0 . . ?
C9Y C10Y C11Y 120.0 . . ?
C12Y C11Y C10Y 120.0 . . ?
C11Y C12Y C7Y 120.0 . . ?
C1Y N1Y C5Y 120.0 . . ?
C1Y N1Y C6Y 117.2(13) . . ?
C5Y N1Y C6Y 122.8(13) . . ?
N1Y C1Y C2Y 120.0 . . ?
C1Y C2Y C3Y 120.0 . . ?
C3Y C3Y C4Y 78(2) 2 . ?
C3Y C3Y C2Y 161(2) 2 . ?
C4Y C3Y C2Y 120.0 . . ?
C3Y C3Y C4Y 55.2(8) 2 2 ?
C4Y C3Y C4Y 134(2) . 2 ?
C2Y C3Y C4Y 106(2) . 2 ?
C3Y C4Y C5Y 120.0 . . ?
C3Y C4Y C3Y 46.4(16) . 2 ?
C5Y C4Y C3Y 166.3(16) . 2 ?
C4Y C5Y N1Y 120.0 . . ?
N1Z C6Z C7Z 99.6(16) . . ?
C1Z N1Z C5Z 120.0 . . ?
C1Z N1Z C6Z 121(2) . . ?
C5Z N1Z C6Z 119(2) . . ?
C2Z C1Z N1Z 120.0 . . ?
C1Z C2Z C3Z 120.0 . . ?
C2Z C3Z C4Z 120.0 . . ?
C3Z C4Z C5Z 120.0 . . ?
C4Z C5Z N1Z 120.0 . . ?
C9Z C8Z C7Z 120.0 . . ?
C8Z C9Z C10Z 120.0 . . ?
C11Z C10Z C9Z 120.0 . . ?
C10Z C11Z C12Z 120.0 . . ?
C7Z C12Z C11Z 120.0 . . ?
C12Z C7Z C8Z 120.0 . . ?
C12Z C7Z C6Z 123(2) . . ?
C8Z C7Z C6Z 117(2) . . ?
O1B C8B C9BK 114.5(6) . . ?
O1B C8B C9B 103.9(5) . . ?
O2B C9B O3B 122.9(10) . . ?
O2B C9B C8B 116.1(8) . . ?
O3B C9B C8B 121.0(8) . . ?
O3BK C9BK O2BK 128.4(15) . . ?
O3BK C9BK C8B 111.1(12) . . ?
O2BK C9BK C8B 113.0(11) . . ?
O1H C1H C2H 106.0(13) . . ?
O1I C1I C2I 101.7(14) . . ?
O1J C1J C2J 108.5(16) . . ?
O1G C1G C2G 109.0(8) . . ?
O4A C10A C11M 102.9(10) . . ?
O4A C10A C11A 104.8(7) . . ?
O5A C11A O6A 121.9(14) . . ?
O5A C11A C10A 122.8(12) . . ?
O6A C11A C10A 115.1(11) . . ?
O6AM C11M O5AM 102(2) . . ?
O6AM C11M C10A 111.2(16) . . ?
O5AM C11M C10A 127(2) . . ?
O2E C9E O3E 124.0(8) . . ?
O3EK C9E O2EK 114.5(12) . . ?
O3EK C9E C8E 128.4(6) . . ?
O2E C9E C8E 121.5(8) . . ?
O3E C9E C8E 112.5(4) . . ?
O2EK C9E C8E 109.4(12) . . ?
C6C O4C C10C 117.7(2) . . ?
C3C O1C C8C 118.4(2) . . ?
O4C C6C C7C 124.1(2) . . ?
O4C C6C C5C 114.8(2) . . ?
C7C C6C C5C 121.1(3) . . ?
C6D O4D C10D 118.0(3) . . ?
C3D O1D C8D 117.0(3) . . ?
C4C C3C O1C 124.5(3) . . ?
C4C C3C C2C 121.4(3) . . ?
O1C C3C C2C 114.1(2) . . ?
C7C C2C C3C 118.1(3) . . ?
C7C C2C C1C 121.2(3) . . ?
C3C C2C C1C 120.7(2) . . ?
C4C C5C C6C 118.2(3) . . ?
C4C C5C C1D 121.6(3) . . ?
C6C C5C C1D 120.2(2) . . ?
O4C C10C C11C 107.1(2) . . ?
C3C C4C C5C 120.4(3) . . ?
O1C C8C C9C 106.6(2) . . ?
C3E O1E C8E 119.0(3) . . ?
O2C C9C O3C 124.5(3) . . ?
O2C C9C C8C 123.7(3) . . ?
O3C C9C C8C 111.7(2) . . ?
C3B O1B C8B 118.9(3) . . ?
C6C C7C C2C 120.9(3) . . ?
O4D C6D C7D 123.7(3) . . ?
O4D C6D C5D 115.7(3) . . ?
C7D C6D C5D 120.6(3) . . ?
C4D C5D C6D 118.1(3) . . ?
C4D C5D C1E 121.0(3) . . ?
C6D C5D C1E 120.8(3) . . ?
C7D C2D C3D 118.0(3) . . ?
C7D C2D C1D 120.8(3) . . ?
C3D C2D C1D 121.2(3) . . ?
C2D C7D C6D 121.4(3) . . ?
C5C C1D C2D 111.9(2) . . ?
C3D C4D C5D 121.1(3) . . ?
C10B O4B C6B 118.9(3) . . ?
O1D C3D C4D 124.0(3) . . ?
O1D C3D C2D 115.1(3) . . ?
C4D C3D C2D 120.9(3) . . ?
O5C C11C O6C 124.7(3) . . ?
O5C C11C C10C 123.9(3) . . ?
O6C C11C C10C 111.4(2) . . ?
C7E C2E C3E 118.1(4) . . ?
C7E C2E C1E 120.8(3) . . ?
C3E C2E C1E 121.0(3) . . ?
C3A O1A C8A 118.7(4) . . ?
C7B C2B C3B 118.2(3) . . ?
C7B C2B C1B 120.7(3) . . ?
C3B C2B C1B 121.1(3) . . ?
C3B C4B C5B 121.0(3) . . ?
C6B C5B C4B 117.5(3) . . ?
C6B C5B C1C 120.8(3) . . ?
C4B C5B C1C 121.7(3) . . ?
C2B C7B C6B 120.8(3) . . ?
C10A O4A C6A 118.8(4) . . ?
C5B C1C C2C 111.1(2) . . ?
C4E C3E O1E 124.2(3) . . ?
C4E C3E C2E 120.9(3) . . ?
O1E C3E C2E 114.9(3) . . ?
C7B C6B O4B 122.5(3) . . ?
C7B C6B C5B 121.6(3) . . ?
O4B C6B C5B 115.9(3) . . ?
O1B C3B C4B 123.8(3) . . ?
O1B C3B C2B 115.1(3) . . ?
C4B C3B C2B 121.0(3) . . ?
C4A C5A C6A 118.1(4) . . ?
C4A C5A C1B 121.2(4) . . ?
C6A C5A C1B 120.7(4) . . ?
C3E C4E C5E 121.1(4) . . ?
C7A C2A C3A 118.6(4) . . ?
C7A C2A C1A 120.7(4) . . ?
C3A C2A C1A 120.7(4) . . ?
C2E C1E C5D 111.0(3) . . ?
C2B C1B C5A 111.6(3) . . ?
C5A C4A C3A 121.9(4) . . ?
O1A C3A C4A 124.5(4) . . ?
O1A C3A C2A 115.6(4) . . ?
C4A C3A C2A 119.9(4) . . ?
C7E C6E O4E 123.7(5) . . ?
C7E C6E C5E 121.1(4) . . ?
O4E C6E C5E 115.2(5) . . ?
O4A C6A C5A 115.6(4) . . ?
O4A C6A C7A 124.0(4) . . ?
C5A C6A C7A 120.4(4) . . ?
C6E C5E C4E 117.9(4) . . ?
C6E C5E C1A 121.8(4) . . ?
C4E C5E C1A 120.3(4) . . ?
C2A C7A C6A 121.1(4) . . ?
C6E C7E C2E 120.8(4) . . ?
O1E C8E C9E 113.2(3) . . ?
C10E O4E C6E 118.3(5) . . ?
C5E C1A C2A 112.1(3) . . ?
O4B C10B C11B 111.5(5) . . ?
O6B C11B O5B 126.8(6) . . ?
O6BS C11B O5BS 101(2) . . ?
O6BS C11B C10B 135.2(15) . . ?
O6B C11B C10B 118.2(5) . . ?
O5B C11B C10B 114.8(6) . . ?
O5BS C11B C10B 113.4(17) . . ?

loop_
_geom_bond_atom_site_label_1
_geom_bond_atom_site_label_2
_geom_bond_distance
_geom_bond_site_symmetry_2
_geom_bond_publ_flag
C10D O4D 1.398(4) . ?
C10D C11D 1.419(11) . ?
C10D C11L 1.644(14) . ?
O6D C11D 1.362(14) . ?
O5D C11D 1.209(12) . ?
O6DL C11L 1.300(19) . ?
O5DL C11L 1.195(15) . ?
C8D O1D 1.410(4) . ?
C8D C9D 1.426(12) . ?
C8D C9DL 1.635(13) . ?
C10E O4E 1.378(9) . ?
C10E C11K 1.489(18) . ?
C10E C11E 1.521(9) . ?
O3D C9D 1.207(13) . ?
O2D C9D 1.325(13) . ?
O3DL C9DL 1.202(12) . ?
O2DL C9DL 1.297(11) . ?
C8A O1A 1.431(6) . ?
C8A C9AK 1.46(3) . ?
C8A C9A 1.460(9) . ?
C6X C7X 1.465(13) . ?
C6X N1X 1.483(15) . ?
N1X C1X 1.3900 . ?
N1X C5X 1.3900 . ?
C1X C2X 1.3900 . ?
C2X C3X 1.3900 . ?
C3X C4X 1.3900 . ?
C3X C3X 1.479(12) 2 ?
C4X C5X 1.3900 . ?
C7X C8X 1.3900 . ?
C7X C12X 1.3900 . ?
C8X C9X 1.3900 . ?
C9X C10X 1.3900 . ?
C10X C11X 1.3900 . ?
C11X C12X 1.3900 . ?
O5EK C11K 1.21(3) . ?
O6EK C11K 1.247(19) . ?
O3AK C9AK 1.21(3) . ?
O2AK C9AK 1.33(3) . ?
C9A O3A 1.203(10) . ?
C9A O2A 1.288(9) . ?
C11E O6E 1.24(2) . ?
C11E O5E 1.38(2) . ?
C6Y C7Y 1.47(3) . ?
C6Y N1Y 1.54(3) . ?
C7Y C8Y 1.3900 . ?
C7Y C12Y 1.3900 . ?
C8Y C9Y 1.3900 . ?
C9Y C10Y 1.3900 . ?
C10Y C11Y 1.3900 . ?
C11Y C12Y 1.3900 . ?
N1Y C1Y 1.3900 . ?
N1Y C5Y 1.3900 . ?
C1Y C2Y 1.3900 . ?
C2Y C3Y 1.3900 . ?
C3Y C3Y 1.23(3) 2 ?
C3Y C4Y 1.3900 . ?
C3Y C4Y 1.66(2) 2 ?
C4Y C5Y 1.3900 . ?
C4Y C3Y 1.66(3) 2 ?
C6Z N1Z 1.492(10) . ?
C6Z C7Z 1.5101(10) . ?
N1Z C1Z 1.3900 . ?
N1Z C5Z 1.3900 . ?
C1Z C2Z 1.3900 . ?
C2Z C3Z 1.3900 . ?
C3Z C4Z 1.3900 . ?
C4Z C5Z 1.3900 . ?
C8Z C9Z 1.3900 . ?
C8Z C7Z 1.3900 . ?
C9Z C10Z 1.3900 . ?
C10Z C11Z 1.3900 . ?
C11Z C12Z 1.3900 . ?
C12Z C7Z 1.3900 . ?
C8B O1B 1.404(5) . ?
C8B C9BK 1.542(15) . ?
C8B C9B 1.593(11) . ?
O2B C9B 1.252(13) . ?
C9B O3B 1.329(13) . ?
O3BK C9BK 1.301(9) . ?
O2BK C9BK 1.329(16) . ?
O1H C1H 1.445(10) . ?
C1H C2H 1.501(10) . ?
C2I C1I 1.516(10) . ?
O1I C1I 1.429(10) . ?
O2E C9E 1.152(11) . ?
O3E C9E 1.407(8) . ?
C2J C1J 1.52(3) . ?
C1J O1J 1.45(3) . ?
O1G C1G 1.463(8) . ?
C2G C1G 1.496(9) . ?
O3EK C9E 1.119(11) . ?
O2EK C9E 1.43(2) . ?
C10A O4A 1.376(7) . ?
C10A C11M 1.516(10) . ?
C10A C11A 1.715(16) . ?
O5A C11A 1.119(15) . ?
O6A C11A 1.329(17) . ?
C11M O6AM 1.224(10) . ?
C11M O5AM 1.343(10) . ?
O6B C11B 1.249(8) . ?
O5B C11B 1.266(8) . ?
O6BS C11B 1.223(10) . ?
O5BS C11B 1.323(10) . ?
C9E C8E 1.489(6) . ?
O4C C6C 1.377(3) . ?
O4C C10C 1.406(3) . ?
O1C C3C 1.386(3) . ?
O1C C8C 1.412(4) . ?
O5C C11C 1.216(4) . ?
O2C C9C 1.215(4) . ?
O3C C9C 1.314(4) . ?
O6C C11C 1.317(4) . ?
C6C C7C 1.383(4) . ?
C6C C5C 1.401(4) . ?
O4D C6D 1.371(4) . ?
O1D C3D 1.381(4) . ?
C3C C4C 1.384(4) . ?
C3C C2C 1.398(4) . ?
C2C C7C 1.388(4) . ?
C2C C1C 1.511(4) . ?
C5C C4C 1.394(4) . ?
C5C C1D 1.510(4) . ?
C10C C11C 1.505(4) . ?
C8C C9C 1.508(4) . ?
O1E C3E 1.382(4) . ?
O1E C8E 1.402(4) . ?
O1B C3B 1.380(4) . ?
C6D C7D 1.391(5) . ?
C6D C5D 1.398(4) . ?
C5D C4D 1.390(5) . ?
C5D C1E 1.517(5) . ?
C2D C7D 1.384(5) . ?
C2D C3D 1.401(4) . ?
C2D C1D 1.512(4) . ?
C4D C3D 1.387(5) . ?
O4B C10B 1.358(6) . ?
O4B C6B 1.388(4) . ?
C2E C7E 1.384(6) . ?
C2E C3E 1.396(5) . ?
C2E C1E 1.507(5) . ?
O1A C3A 1.377(5) . ?
C2B C7B 1.384(5) . ?
C2B C3B 1.390(5) . ?
C2B C1B 1.513(5) . ?
C4B C3B 1.390(5) . ?
C4B C5B 1.392(4) . ?
C5B C6B 1.390(5) . ?
C5B C1C 1.508(4) . ?
C7B C6B 1.387(5) . ?
O4A C6A 1.384(5) . ?
C3E C4E 1.377(5) . ?
C5A C4A 1.377(5) . ?
C5A C6A 1.389(6) . ?
C5A C1B 1.513(5) . ?
C4E C5E 1.391(5) . ?
C2A C7A 1.380(6) . ?
C2A C3A 1.390(6) . ?
C2A C1A 1.531(6) . ?
C4A C3A 1.386(6) . ?
C6E C7E 1.383(7) . ?
C6E O4E 1.387(5) . ?
C6E C5E 1.390(6) . ?
C6A C7A 1.393(6) . ?
C5E C1A 1.514(6) . ?
C10B C11B 1.498(7) . ?
